data_7701765
loop_
_publ_author_name
'Clemett, Christopher J.'
'Faulkner, Robert A.'
'Rice, Craig R.'
'Slater, Christopher'
'Wedge, Christopher J.'
'Whitehead, Martina'

_publ_section_title
;
 A ligand strand that displays anion-dependant reactivity with
 acetonitrile; formation of either a mononuclear complex or head-to-tail
 circular helicate.
;
_journal_issue 23
_journal_name_full 'Dalton transactions (Cambridge, England : 2003)'
_journal_page_first 8427
_journal_page_last 8432
_journal_paper_doi 10.1039/c9dt01063g
_journal_volume 48
_journal_year 2019
_chemical_formula_moiety 'C120 H92 Cu4 N28 S8, 8(C F3 O3 S), 2(C2 H3 N), 2(C1 H1.5 N), 1(O), 1(C2 H3)'
_chemical_formula_sum 'C136 H104 Cu4 F24 N32 O25.001 S16'
_chemical_formula_weight 3809.77
_space_group_crystal_system monoclinic
_space_group_IT_number 15
_space_group_name_Hall '-C 2yc'
_space_group_name_H-M_alt 'C 1 2/c 1'
_symmetry_Int_Tables_number 15
_audit_creation_date 2017-03-23
_audit_creation_method
;
Olex2 1.2
(compiled 2017.03.02 svn.r3394 for OlexSys, GUI svn.r5324)
;
_audit_update_record
;
2017-09-16 deposited with the CCDC.	2019-05-14 downloaded from the CCDC.
;
_cell_angle_alpha 90
_cell_angle_beta 95.1214(18)
_cell_angle_gamma 90
_cell_formula_units_Z 4
_cell_length_a 40.4596(19)
_cell_length_b 17.1105(8)
_cell_length_c 23.5882(12)
_cell_measurement_reflns_used 9892
_cell_measurement_temperature 150
_cell_measurement_theta_max 29.98
_cell_measurement_theta_min 2.20
_cell_volume 16264.5(14)
_computing_molecular_graphics 'Olex2 (Dolomanov et al., 2009)'
_computing_publication_material 'Olex2 (Dolomanov et al., 2009)'
_computing_structure_refinement 'olex2.refine (Bourhis et al., 2015)'
_diffrn_ambient_temperature 150.0
_diffrn_measured_fraction_theta_full 0.9906
_diffrn_measured_fraction_theta_max 0.9906
_diffrn_measurement_device_type 'Bruker APEX-II CCD'
_diffrn_measurement_method '\f and \w scans'
_diffrn_radiation_type 'Mo K\a'
_diffrn_radiation_wavelength 0.71073
_diffrn_reflns_av_R_equivalents 0.0531
_diffrn_reflns_av_unetI/netI 0.0773
_diffrn_reflns_limit_h_max 57
_diffrn_reflns_limit_h_min -57
_diffrn_reflns_limit_k_max 24
_diffrn_reflns_limit_k_min -24
_diffrn_reflns_limit_l_max 27
_diffrn_reflns_limit_l_min -33
_diffrn_reflns_number 80137
_diffrn_reflns_theta_full 30.5858
_diffrn_reflns_theta_max 30.59
_diffrn_reflns_theta_min 2.13
_diffrn_standards_number 0
_exptl_absorpt_coefficient_mu 0.825
_exptl_absorpt_correction_type none
_exptl_crystal_colour 'clear blue'
_exptl_crystal_colour_lustre clear
_exptl_crystal_colour_primary blue
_exptl_crystal_density_diffrn 1.5557
_exptl_crystal_description block
_exptl_crystal_F_000 7745.6093
_exptl_crystal_size_max 0.2
_exptl_crystal_size_mid 0.2
_exptl_crystal_size_min 0.08
_refine_diff_density_max 1.5233
_refine_diff_density_min -1.6240
_refine_diff_density_rms 0.2016
_refine_ls_d_res_high 0.6984
_refine_ls_d_res_low 9.5778
_refine_ls_goodness_of_fit_ref 1.0765
_refine_ls_hydrogen_treatment constr
_refine_ls_matrix_type full
_refine_ls_number_constraints 101
_refine_ls_number_parameters 1096
_refine_ls_number_reflns 24779
_refine_ls_number_restraints 32
_refine_ls_restrained_S_all 1.0757
_refine_ls_R_factor_all 0.1297
_refine_ls_R_factor_gt 0.0753
_refine_ls_shift/su_max 0.0003
_refine_ls_shift/su_mean 0.0000
_refine_ls_structure_factor_coef Fsqd
_refine_ls_weighting_details 'w=1/[\s^2^(Fo^2^)+(0.0972P)^2^+49.1930P] where P=(Fo^2^+2Fc^2^)/3'
_refine_ls_weighting_scheme calc
_refine_ls_wR_factor_gt 0.1820
_refine_ls_wR_factor_ref 0.2180
_reflns_Friedel_coverage 0.0
_reflns_limit_h_max 57
_reflns_limit_h_min -57
_reflns_limit_k_max 24
_reflns_limit_k_min 0
_reflns_limit_l_max 33
_reflns_limit_l_min 0
_reflns_number_gt 15281
_reflns_number_total 24779
_reflns_threshold_expression I>=2u(I)
_cod_data_source_file c9dt01063g2.cif
_cod_data_source_block mo_Chris_Trif_LT5_0m
_cod_database_code 7701765
_olex2_refinement_description
;
1. Fixed Uiso
 At 1.2 times of:
  All C(H) groups, All N(H) groups
 At 1.5 times of:
  All C(H,H,H) groups
2. Rigid bond restraints
 C8, O12, C70, C71, C68, C69
 with sigma for 1-2 distances of 0.003 and sigma for 1-3 distances of 0.006
3. Uiso/Uaniso restraints and constraints
C8 \\sim O12 \\sim C70 \\sim C71 \\sim C68 \\sim C69: within 2A with sigma of
0.003 and sigma for terminal atoms of 0.006
Uanis(C70) \\sim Ueq, Uanis(C71) \\sim Ueq, Uanis(O12) \\sim Ueq: with sigma of
0.01 and sigma for terminal atoms of 0.02
4. Others
 Sof(C70)=Sof(C71)=Sof(H71a)=Sof(H71b)=Sof(H71c)=1-FVAR(1)
 Sof(O12)=Sof(C68)=Sof(C69)=Sof(H69a)=Sof(H69b)=Sof(H69c)=FVAR(1)
5.a Aromatic/amide H refined with riding coordinates:
 N4(H4), N5(H5), N11(H11), N14(H14), C1(H1), C2(H2), C3(H3), C4(H4a), C7(H7),
 C12(H12), C13(H13), C14(H14a), C15(H15), C18(H18), C19(H19), C20(H20),
 C21(H21), C24(H24), C26(H26), C27(H27), C28(H28), C29(H29), C30(H30), C31(H31),
  C32(H32), C33(H33), C36(H36), C41(H41), C42(H42), C43(H43), C44(H44),
 C47(H47), C48(H48), C49(H49), C50(H50), C51(H51), C52(H52), C53(H53), C56(H56),
  C63(H63)
5.b Idealised Me refined as rotating group:
 C10(H10a,H10b,H10c), C39(H39a,H39b,H39c), C67(H67a,H67b,H67c), C71(H71a,H71b,
 H71c), C69(H69a,H69b,H69c)
;
_olex2_submission_special_instructions 'No special instructions were received'

loop_
_space_group_symop_id
_space_group_symop_operation_xyz
1 x,y,z
2 -x,y,-z+1/2
3 -x,-y,-z
4 x,-y,z-1/2
5 x+1/2,y+1/2,z
6 -x+1/2,y+1/2,-z+1/2
7 -x+1/2,-y+1/2,-z
8 x+1/2,-y+1/2,z-1/2

loop_
_atom_site_label
_atom_site_type_symbol
_atom_site_fract_x
_atom_site_fract_y
_atom_site_fract_z
_atom_site_U_iso_or_equiv
_atom_site_adp_type
_atom_site_occupancy
_atom_site_refinement_flags_posn
_atom_site_refinement_flags_adp
_atom_site_disorder_group
Cu1 Cu 0.222630(11) 0.19046(3) 0.19714(2) 0.02668(12) Uani 1.000000 . . 1
Cu2 Cu 0.067420(10) 0.24932(2) -0.03859(2) 0.02522(11) Uani 1.000000 . . 1
S1 S 0.01638(2) 0.07062(5) 0.05949(4) 0.0291(2) Uani 1.000000 . . 1
S2 S 0.13667(3) 0.17566(7) 0.30770(5) 0.0445(3) Uani 1.000000 . . 1
S3 S 0.29445(2) 0.24325(6) 0.06990(4) 0.0326(2) Uani 1.000000 . . 1
S4 S 0.13835(3) 0.38092(7) -0.14364(5) 0.0441(3) Uani 1.000000 . . 1
S5 S 0.05840(2) 0.04123(6) -0.11770(4) 0.0332(2) Uani 1.000000 . . 1
S6 S 0.17921(2) 0.32864(6) 0.07019(4) 0.0339(2) Uani 1.000000 . . 1
S7 S 0.13084(4) -0.18765(7) 0.00954(6) 0.0517(3) Uani 1.000000 . . 1
S8 S 0.17158(5) 0.42148(9) 0.31058(8) 0.0797(6) Uani 1.000000 . . 1
F1 F -0.00043(8) 0.0981(2) -0.15109(15) 0.0694(9) Uani 1.000000 . . 1
F2 F 0.03253(9) 0.0855(2) -0.21771(13) 0.0691(9) Uani 1.000000 . . 1
F3 F 0.00904(8) -0.01479(18) -0.18444(13) 0.0611(8) Uani 1.000000 . . 1
F4 F 0.15539(9) 0.47016(19) 0.06029(17) 0.0772(10) Uani 1.000000 . . 1
F5 F 0.12317(7) 0.3877(2) 0.09673(14) 0.0660(9) Uani 1.000000 . . 1
F6 F 0.16613(9) 0.4315(2) 0.14657(16) 0.0816(11) Uani 1.000000 . . 1
F7 F 0.11465(14) -0.3221(3) -0.0362(3) 0.130(2) Uani 1.000000 . . 1
F8 F 0.15832(12) -0.3259(2) 0.0151(2) 0.1069(15) Uani 1.000000 . . 1
F9 F 0.11291(15) -0.3196(3) 0.0527(3) 0.129(2) Uani 1.000000 . . 1
F10 F 0.1779(2) 0.3229(3) 0.3945(2) 0.150(2) Uani 1.000000 . . 1
F11 F 0.19191(14) 0.4410(3) 0.4163(3) 0.139(2) Uani 1.000000 . . 1
F12 F 0.22356(14) 0.3701(4) 0.3680(4) 0.202(4) Uani 1.000000 . . 1
N1 N 0.02251(8) 0.26629(19) -0.08423(15) 0.0326(7) Uani 1.000000 . . 1
N2 N 0.04075(7) 0.17877(16) 0.00193(13) 0.0231(6) Uani 1.000000 . . 1
N3 N 0.08142(7) 0.11326(16) 0.06302(13) 0.0227(6) Uani 1.000000 . . 1
N4 N 0.10614(7) 0.20127(18) 0.00366(13) 0.0263(6) Uani 1.000000 . . 1
H4 H 0.12521(7) 0.22155(18) -0.00413(13) 0.0315(8) Uiso 1.000000 R . 1
N5 N 0.13762(8) 0.20060(19) 0.19501(15) 0.0313(7) Uani 1.000000 . . 1
H5 H 0.14711(8) 0.19675(19) 0.16298(15) 0.0375(8) Uiso 1.000000 R . 1
N6 N 0.18767(8) 0.17710(18) 0.25067(14) 0.0309(7) Uani 1.000000 . . 1
N7 N 0.25254(9) 0.1453(2) 0.27525(17) 0.0380(8) Uani 1.000000 . . 1
N8 N 0.21444(7) 0.08577(17) 0.15583(13) 0.0259(6) Uani 1.000000 . . 1
N9 N 0.25339(7) 0.20093(17) 0.13978(13) 0.0260(6) Uani 1.000000 . . 1
N10 N 0.27249(7) 0.33080(17) 0.15468(14) 0.0266(6) Uani 1.000000 . . 1
N11 N 0.22954(8) 0.30299(18) 0.21161(15) 0.0302(7) Uani 1.000000 . . 1
H11 H 0.21666(8) 0.32274(18) 0.23614(15) 0.0362(8) Uiso 1.000000 R . 1
N12 N 0.09552(8) 0.31744(18) -0.08404(14) 0.0300(7) Uani 1.000000 . . 1
N13 N 0.06245(9) 0.3654(2) 0.00419(16) 0.0376(8) Uani 1.000000 . . 1
N14 N 0.11767(8) 0.23054(19) -0.14811(15) 0.0330(7) Uani 1.000000 . . 1
H14 H 0.11026(8) 0.18909(19) -0.13114(15) 0.0396(9) Uiso 1.000000 R . 1
N15 N -0.02985(17) 0.3091(4) 0.0773(4) 0.106(2) Uani 1.000000 . . 1
N16 N 0.06047(16) 0.5842(4) 0.2656(3) 0.098(2) Uani 1.000000 . . 1
O1 O 0.07892(8) -0.01317(18) -0.14502(14) 0.0455(8) Uani 1.000000 . . 1
O2 O 0.04444(8) 0.01366(18) -0.06783(13) 0.0441(7) Uani 1.000000 . . 1
O3 O 0.07153(7) 0.11988(17) -0.11238(13) 0.0404(7) Uani 1.000000 . . 1
O4 O 0.21227(7) 0.3606(2) 0.07175(14) 0.0476(8) Uani 1.000000 . . 1
O5 O 0.16393(7) 0.31175(18) 0.01407(12) 0.0369(7) Uani 1.000000 . . 1
O6 O 0.17531(8) 0.2676(2) 0.11147(13) 0.0457(8) Uani 1.000000 . . 1
O7 O 0.09556(11) -0.1667(3) 0.0069(2) 0.0784(13) Uani 1.000000 . . 1
O8 O 0.14677(19) -0.1715(3) -0.0383(3) 0.126(3) Uani 1.000000 . . 1
O9 O 0.14834(13) -0.1718(3) 0.0633(2) 0.0907(15) Uani 1.000000 . . 1
O10 O 0.17555(10) 0.3577(2) 0.27274(19) 0.0693(12) Uani 1.000000 . . 1
O11 O 0.13800(13) 0.4333(4) 0.3232(3) 0.123(2) Uani 1.000000 . . 1
O12 O 0.0121(4) 0.4400(6) 0.2950(7) 0.160(6) Uani 0.501(9) . U 1
O13 O 0.1908(2) 0.4896(3) 0.3019(3) 0.171(4) Uani 1.000000 . . .
C1 C 0.01641(12) 0.3130(3) -0.1296(2) 0.0502(12) Uani 1.000000 . . 1
H1 H 0.03453(12) 0.3378(3) -0.1453(2) 0.0602(15) Uiso 1.000000 R . 1
C2 C -0.01541(13) 0.3264(4) -0.1542(3) 0.0637(16) Uani 1.000000 . . 1
H2 H -0.01924(13) 0.3596(4) -0.1864(3) 0.0764(19) Uiso 1.000000 R . 1
C3 C -0.04123(12) 0.2904(4) -0.1309(3) 0.0620(15) Uani 1.000000 . . 1
H3 H -0.06329(12) 0.2990(4) -0.1470(3) 0.0744(18) Uiso 1.000000 R . 1
C4 C -0.03572(11) 0.2418(3) -0.0844(2) 0.0443(11) Uani 1.000000 . . 1
H4a H -0.05363(11) 0.2175(3) -0.0678(2) 0.0531(13) Uiso 1.000000 R . 1
C5 C -0.00292(9) 0.2296(2) -0.06243(18) 0.0313(8) Uani 1.000000 . . 1
C6 C 0.00705(9) 0.1761(2) -0.01570(17) 0.0267(7) Uani 1.000000 . . 1
C7 C -0.00984(9) 0.1218(2) 0.01194(17) 0.0311(8) Uani 1.000000 . . 1
H7 H -0.03308(9) 0.1132(2) 0.00579(17) 0.0373(10) Uiso 1.000000 R . 1
C8 C 0.04910(8) 0.1271(2) 0.04048(15) 0.0230(7) Uani 1.000000 . U 1
C10 C 0.14171(9) 0.1112(2) 0.06048(17) 0.0303(8) Uani 1.000000 . . 1
H10a H 0.1428(3) 0.0574(6) 0.0464(10) 0.0454(12) Uiso 1.000000 GR . 1
H10b H 0.15954(9) 0.1421(10) 0.0460(10) 0.0454(12) Uiso 1.000000 GR . 1
H10c H 0.1443(3) 0.1110(15) 0.10218(17) 0.0454(12) Uiso 1.000000 GR . 1
C11 C 0.08575(8) 0.0582(2) 0.10987(16) 0.0253(7) Uani 1.000000 . . 1
C12 C 0.09016(10) -0.0204(2) 0.09739(18) 0.0316(8) Uani 1.000000 . . 1
H12 H 0.09005(10) -0.0373(2) 0.05901(18) 0.0379(10) Uiso 1.000000 R . 1
C13 C 0.09472(10) -0.0739(2) 0.1417(2) 0.0366(9) Uani 1.000000 . . 1
H13 H 0.09817(10) -0.1276(2) 0.1338(2) 0.0440(11) Uiso 1.000000 R . 1
C14 C 0.09421(11) -0.0491(2) 0.19689(19) 0.0378(9) Uani 1.000000 . . 1
H14a H 0.09724(11) -0.0860(2) 0.22700(19) 0.0454(11) Uiso 1.000000 R . 1
C15 C 0.08938(10) 0.0288(2) 0.20942(18) 0.0353(9) Uani 1.000000 . . 1
H15 H 0.08884(10) 0.0446(2) 0.24795(18) 0.0424(11) Uiso 1.000000 R . 1
C16 C 0.08524(8) 0.0848(2) 0.16589(16) 0.0260(7) Uani 1.000000 . . 1
C17 C 0.07831(9) 0.1679(2) 0.17963(16) 0.0282(8) Uani 1.000000 . . 1
C18 C 0.04556(10) 0.1921(3) 0.1810(2) 0.0392(10) Uani 1.000000 . . 1
H18 H 0.02812(10) 0.1557(3) 0.1722(2) 0.0470(12) Uiso 1.000000 R . 1
C19 C 0.03791(12) 0.2683(3) 0.1949(2) 0.0509(12) Uani 1.000000 . . 1
H19 H 0.01539(12) 0.2836(3) 0.1957(2) 0.0611(15) Uiso 1.000000 R . 1
C20 C 0.06296(13) 0.3219(3) 0.2076(2) 0.0528(13) Uani 1.000000 . . 1
H20 H 0.05773(13) 0.3746(3) 0.2160(2) 0.0634(15) Uiso 1.000000 R . 1
C21 C 0.09542(12) 0.2988(3) 0.2082(2) 0.0473(11) Uani 1.000000 . . 1
H21 H 0.11270(12) 0.3351(3) 0.2184(2) 0.0567(14) Uiso 1.000000 R . 1
C22 C 0.10327(10) 0.2223(2) 0.19393(17) 0.0311(8) Uani 1.000000 . . 1
C23 C 0.15525(10) 0.1861(2) 0.24489(18) 0.0315(8) Uani 1.000000 . . 1
C24 C 0.17485(13) 0.1578(3) 0.3430(2) 0.0453(11) Uani 1.000000 . . 1
H24 H 0.17850(13) 0.1476(3) 0.3826(2) 0.0544(13) Uiso 1.000000 R . 1
C25 C 0.19916(11) 0.1602(2) 0.30697(19) 0.0363(9) Uani 1.000000 . . 1
C26 C 0.24851(14) 0.1286(3) 0.3748(2) 0.0588(14) Uani 1.000000 . . 1
H26 H 0.23544(14) 0.1291(3) 0.4063(2) 0.0705(17) Uiso 1.000000 R . 1
C27 C 0.28206(16) 0.1118(4) 0.3820(3) 0.0719(18) Uani 1.000000 . . 1
H27 H 0.29230(16) 0.0998(4) 0.4188(3) 0.086(2) Uiso 1.000000 R . 1
C28 C 0.30033(13) 0.1123(3) 0.3366(3) 0.0637(16) Uani 1.000000 . . 1
H28 H 0.32342(13) 0.1012(3) 0.3413(3) 0.076(2) Uiso 1.000000 R . 1
C29 C 0.28512(11) 0.1290(3) 0.2837(2) 0.0487(12) Uani 1.000000 . . 1
H29 H 0.29802(11) 0.1290(3) 0.2520(2) 0.0585(14) Uiso 1.000000 R . 1
C30 C 0.19224(9) 0.0309(2) 0.16682(17) 0.0297(8) Uani 1.000000 . . 1
H30 H 0.17929(9) 0.0381(2) 0.19809(17) 0.0357(9) Uiso 1.000000 R . 1
C31 C 0.18765(10) -0.0355(2) 0.13418(18) 0.0347(9) Uani 1.000000 . . 1
H31 H 0.17130(10) -0.0728(2) 0.14215(18) 0.0416(11) Uiso 1.000000 R . 1
C32 C 0.20675(11) -0.0471(2) 0.0905(2) 0.0400(10) Uani 1.000000 . . 1
H32 H 0.20394(11) -0.0930(2) 0.0679(2) 0.0480(12) Uiso 1.000000 R . 1
C33 C 0.23036(10) 0.0079(2) 0.07855(19) 0.0359(9) Uani 1.000000 . . 1
H33 H 0.24406(10) 0.0003(2) 0.04833(19) 0.0431(11) Uiso 1.000000 R . 1
C34 C 0.23325(9) 0.0742(2) 0.11223(16) 0.0271(7) Uani 1.000000 . . 1
C35 C 0.25577(9) 0.1397(2) 0.10230(16) 0.0276(8) Uani 1.000000 . . 1
C36 C 0.27701(10) 0.1512(2) 0.06281(18) 0.0335(9) Uani 1.000000 . . 1
H36 H 0.28183(10) 0.1141(2) 0.03478(18) 0.0403(10) Uiso 1.000000 R . 1
C37 C 0.27158(8) 0.2603(2) 0.12718(16) 0.0256(7) Uani 1.000000 . . 1
C38 C 0.24924(9) 0.3528(2) 0.19203(17) 0.0289(8) Uani 1.000000 . . 1
C39 C 0.24826(11) 0.4381(2) 0.2068(2) 0.0380(10) Uani 1.000000 . . 1
H39a H 0.2383(7) 0.4676(3) 0.1740(5) 0.0571(14) Uiso 1.000000 GR . 1
H39b H 0.2349(6) 0.4455(3) 0.2391(9) 0.0571(14) Uiso 1.000000 GR . 1
H39c H 0.27088(13) 0.4570(5) 0.2170(13) 0.0571(14) Uiso 1.000000 GR . 1
C40 C 0.29609(9) 0.3864(2) 0.13484(16) 0.0275(8) Uani 1.000000 . . 1
C41 C 0.28589(10) 0.4367(2) 0.09055(17) 0.0310(8) Uani 1.000000 . . 1
H41 H 0.26347(10) 0.4366(2) 0.07467(17) 0.0372(10) Uiso 1.000000 R . 1
C42 C 0.30894(10) 0.4873(2) 0.06958(18) 0.0348(9) Uani 1.000000 . . 1
H42 H 0.30229(10) 0.5220(2) 0.03929(18) 0.0418(10) Uiso 1.000000 R . 1
C43 C 0.34144(10) 0.4867(2) 0.09301(18) 0.0345(9) Uani 1.000000 . . 1
H43 H 0.35710(10) 0.5216(2) 0.07916(18) 0.0414(11) Uiso 1.000000 R . 1
C44 C 0.35120(9) 0.4357(2) 0.13629(18) 0.0326(8) Uani 1.000000 . . 1
H44 H 0.37369(9) 0.4363(2) 0.15177(18) 0.0391(10) Uiso 1.000000 R . 1
C45 C 0.32928(9) 0.3832(2) 0.15836(16) 0.0272(7) Uani 1.000000 . . 1
C46 C 0.34079(9) 0.3297(2) 0.20504(17) 0.0301(8) Uani 1.000000 . . 1
C47 C 0.32661(11) 0.3319(2) 0.25688(17) 0.0350(9) Uani 1.000000 . . 1
H47 H 0.30840(11) 0.3659(2) 0.26089(17) 0.0420(11) Uiso 1.000000 R . 1
C48 C 0.33840(12) 0.2858(3) 0.30266(18) 0.0420(10) Uani 1.000000 . . 1
H48 H 0.32787(12) 0.2872(3) 0.33706(18) 0.0504(12) Uiso 1.000000 R . 1
C49 C 0.36537(11) 0.2380(3) 0.2982(2) 0.0444(11) Uani 1.000000 . . 1
H49 H 0.37393(11) 0.2075(3) 0.3298(2) 0.0533(13) Uiso 1.000000 R . 1
C50 C 0.04365(13) 0.3862(3) 0.0454(2) 0.0532(13) Uani 1.000000 . . 1
H50 H 0.03193(13) 0.3465(3) 0.0634(2) 0.0638(15) Uiso 1.000000 R . 1
C51 C 0.04036(18) 0.4621(4) 0.0631(3) 0.0762(19) Uani 1.000000 . . 1
H51 H 0.02711(18) 0.4745(4) 0.0931(3) 0.091(2) Uiso 1.000000 R . 1
C52 C 0.0568(2) 0.5196(3) 0.0361(3) 0.088(2) Uani 1.000000 . . 1
H52 H 0.0543(2) 0.5728(3) 0.0463(3) 0.106(3) Uiso 1.000000 R . 1
C53 C 0.07671(18) 0.4998(3) -0.0054(3) 0.0702(18) Uani 1.000000 . . 1
H53 H 0.08886(18) 0.5388(3) -0.0233(3) 0.084(2) Uiso 1.000000 R . 1
C54 C 0.07902(12) 0.4220(2) -0.0213(2) 0.0430(10) Uani 1.000000 . . 1
C55 C 0.09902(11) 0.3950(2) -0.06590(18) 0.0372(9) Uani 1.000000 . . 1
C56 C 0.12101(12) 0.4370(3) -0.0936(2) 0.0451(11) Uani 1.000000 . . 1
H56 H 0.12614(12) 0.4905(3) -0.0863(2) 0.0541(13) Uiso 1.000000 R . 1
C57 C 0.11495(9) 0.3014(2) -0.12447(18) 0.0313(8) Uani 1.000000 . . 1
C58 C 0.23436(12) 0.1447(2) 0.3196(2) 0.0401(10) Uani 1.000000 . . 1
C59 C 0.15459(13) 0.4092(3) 0.0940(2) 0.0531(13) Uani 1.000000 . . 1
C60 C 0.02287(12) 0.0528(3) -0.1703(2) 0.0456(11) Uani 1.000000 . . 1
C61 C 0.10902(8) 0.1461(2) 0.04042(15) 0.0229(7) Uani 1.000000 . . 1
C62 C 0.36755(9) 0.2783(2) 0.20051(17) 0.0310(8) Uani 1.000000 . . 1
C63 C 0.37996(11) 0.2347(3) 0.2474(2) 0.0425(10) Uani 1.000000 . . 1
H63 H 0.39876(11) 0.2021(3) 0.2445(2) 0.0511(13) Uiso 1.000000 R . 1
C64 C 0.12940(17) -0.2937(3) 0.0115(3) 0.0651(15) Uani 1.000000 . . 1
C65 C 0.1918(2) 0.3860(5) 0.3755(4) 0.105(3) Uani 1.000000 . . 1
C66 C -0.04277(16) 0.2601(5) 0.0992(3) 0.0767(19) Uani 1.000000 . . 1
C67 C -0.05853(19) 0.1965(4) 0.1275(3) 0.087(2) Uani 1.000000 . . 1
C68 C 0.0812(3) 0.5571(6) 0.2306(6) 0.063(3) Uani 0.501(9) . U 1
C69 C 0.1043(3) 0.5286(6) 0.1962(6) 0.065(3) Uani 0.501(9) . U 1
C70 C 0.0575(3) 0.5273(7) 0.2950(6) 0.071(3) Uani 0.499(9) . U 2
C71 C 0.0557(3) 0.4524(7) 0.3383(6) 0.068(3) Uani 0.499(9) . U 2
H67a H -0.0788(7) 0.181(2) 0.1046(12) 0.130(3) Uiso 1.000000 GR . 1
H67b H -0.0433(5) 0.1520(12) 0.132(2) 0.130(3) Uiso 1.000000 GR . 1
H67c H -0.0642(12) 0.2139(11) 0.1650(10) 0.130(3) Uiso 1.000000 GR . 1
H71a H 0.0376(15) 0.418(3) 0.324(2) 0.102(4) Uiso 0.499(9) GR . 2
H71b H 0.0768(9) 0.424(3) 0.340(3) 0.102(4) Uiso 0.499(9) GR . 2
H71c H 0.052(2) 0.4712(8) 0.3763(11) 0.102(4) Uiso 0.499(9) GR . 2
H69a H 0.1048(16) 0.562(3) 0.1626(19) 0.098(4) Uiso 0.501(9) GR . 1
H69b H 0.1262(5) 0.528(5) 0.2174(13) 0.098(4) Uiso 0.501(9) GR . 1
H69c H 0.0982(12) 0.475(2) 0.184(3) 0.098(4) Uiso 0.501(9) GR . 1

loop_
_atom_site_aniso_label
_atom_site_aniso_U_11
_atom_site_aniso_U_22
_atom_site_aniso_U_33
_atom_site_aniso_U_12
_atom_site_aniso_U_13
_atom_site_aniso_U_23
Cu1 0.0221(2) 0.0244(2) 0.0352(3) -0.00462(17) 0.01131(18) -0.00352(18)
Cu2 0.0177(2) 0.0236(2) 0.0341(2) -0.00690(16) 0.00111(16) 0.00825(17)
S1 0.0228(4) 0.0292(4) 0.0364(5) -0.0123(4) 0.0088(4) 0.0033(4)
S2 0.0432(6) 0.0496(6) 0.0449(6) 0.0020(5) 0.0274(5) 0.0047(5)
S3 0.0284(5) 0.0345(5) 0.0370(5) -0.0099(4) 0.0152(4) -0.0074(4)
S4 0.0379(6) 0.0400(6) 0.0551(7) -0.0193(5) 0.0074(5) 0.0179(5)
S5 0.0275(5) 0.0358(5) 0.0373(5) -0.0143(4) 0.0082(4) -0.0027(4)
S6 0.0218(4) 0.0463(6) 0.0348(5) -0.0138(4) 0.0090(4) -0.0038(4)
S7 0.0714(9) 0.0423(6) 0.0428(7) -0.0097(6) 0.0127(6) -0.0069(5)
S8 0.1038(13) 0.0455(8) 0.0989(13) 0.0074(8) 0.0598(11) -0.0201(8)
F1 0.0474(17) 0.085(2) 0.075(2) 0.0107(17) -0.0033(15) -0.0118(18)
F2 0.074(2) 0.083(2) 0.0495(18) -0.0187(18) 0.0007(16) 0.0208(16)
F3 0.0593(18) 0.0677(19) 0.0545(18) -0.0288(16) -0.0056(14) -0.0067(15)
F4 0.078(2) 0.0487(18) 0.104(3) -0.0018(17) 0.007(2) -0.0027(18)
F5 0.0358(15) 0.089(2) 0.075(2) 0.0002(15) 0.0146(14) -0.0209(18)
F6 0.077(2) 0.094(3) 0.073(2) -0.007(2) 0.0001(18) -0.047(2)
F7 0.144(4) 0.074(3) 0.161(5) 0.005(3) -0.050(4) -0.057(3)
F8 0.106(3) 0.080(3) 0.133(4) 0.039(3) 0.004(3) 0.015(3)
F9 0.158(5) 0.075(3) 0.162(5) -0.037(3) 0.063(4) 0.005(3)
F10 0.246(8) 0.099(4) 0.101(4) -0.046(4) -0.001(4) -0.009(3)
F11 0.128(4) 0.135(4) 0.151(5) -0.022(3) 0.004(4) -0.090(4)
F12 0.088(4) 0.199(7) 0.307(10) 0.028(4) -0.047(5) -0.161(7)
N1 0.0257(16) 0.0286(16) 0.043(2) -0.0026(13) -0.0011(14) 0.0089(14)
N2 0.0164(13) 0.0225(14) 0.0307(16) -0.0046(11) 0.0031(11) 0.0012(11)
N3 0.0196(14) 0.0219(14) 0.0274(15) -0.0035(11) 0.0053(11) 0.0043(11)
N4 0.0156(13) 0.0309(16) 0.0327(16) -0.0095(12) 0.0039(11) 0.0087(13)
N5 0.0240(15) 0.0341(17) 0.0382(19) -0.0026(13) 0.0165(13) -0.0033(14)
N6 0.0326(17) 0.0245(15) 0.0372(18) -0.0059(13) 0.0126(14) -0.0029(13)
N7 0.0333(19) 0.0289(17) 0.052(2) -0.0053(14) 0.0035(16) 0.0020(15)
N8 0.0209(14) 0.0230(14) 0.0342(17) -0.0037(12) 0.0039(12) -0.0018(12)
N9 0.0199(14) 0.0265(15) 0.0330(17) -0.0053(12) 0.0099(12) -0.0051(12)
N10 0.0202(14) 0.0264(15) 0.0339(17) -0.0072(12) 0.0073(12) -0.0035(12)
N11 0.0275(16) 0.0253(15) 0.0399(18) -0.0015(13) 0.0145(13) -0.0052(13)
N12 0.0252(16) 0.0271(15) 0.0370(18) -0.0109(13) -0.0003(13) 0.0083(13)
N13 0.0381(19) 0.0315(17) 0.043(2) -0.0101(15) 0.0038(15) 0.0028(15)
N14 0.0257(16) 0.0311(17) 0.044(2) -0.0044(13) 0.0116(14) 0.0110(14)
N15 0.080(4) 0.099(5) 0.143(6) -0.038(4) 0.034(4) 0.004(4)
N16 0.082(4) 0.065(4) 0.139(6) 0.001(3) -0.033(4) 0.004(4)
O1 0.0363(16) 0.0446(17) 0.057(2) -0.0106(14) 0.0117(14) -0.0106(15)
O2 0.0402(17) 0.0500(18) 0.0430(18) -0.0230(14) 0.0086(13) 0.0038(14)
O3 0.0373(16) 0.0404(16) 0.0453(17) -0.0207(13) 0.0133(13) -0.0063(13)
O4 0.0257(15) 0.072(2) 0.0455(18) -0.0219(15) 0.0061(13) 0.0049(16)
O5 0.0263(14) 0.0506(17) 0.0348(15) -0.0133(13) 0.0088(11) -0.0053(13)
O6 0.0372(17) 0.062(2) 0.0397(17) -0.0136(15) 0.0133(13) 0.0010(15)
O7 0.069(3) 0.078(3) 0.088(3) 0.012(2) 0.003(2) -0.023(2)
O8 0.214(7) 0.063(3) 0.118(4) 0.025(4) 0.111(5) 0.025(3)
O9 0.095(4) 0.103(4) 0.072(3) -0.026(3) -0.004(3) -0.038(3)
O10 0.078(3) 0.044(2) 0.093(3) 0.0032(19) 0.052(2) -0.0154(19)
O11 0.086(4) 0.142(5) 0.144(5) 0.044(3) 0.031(3) -0.076(4)
O12 0.223(12) 0.058(6) 0.223(11) 0.031(6) 0.149(8) 0.041(6)
O13 0.288(10) 0.044(3) 0.208(7) -0.045(4) 0.166(7) -0.040(4)
C1 0.041(3) 0.054(3) 0.054(3) -0.005(2) -0.006(2) 0.024(2)
C2 0.045(3) 0.074(4) 0.068(4) -0.001(3) -0.017(3) 0.031(3)
C3 0.031(2) 0.081(4) 0.070(4) 0.006(3) -0.018(2) 0.020(3)
C4 0.024(2) 0.048(3) 0.060(3) -0.0033(18) -0.0038(19) -0.001(2)
C5 0.0215(18) 0.0284(18) 0.043(2) -0.0003(15) -0.0002(15) -0.0030(16)
C6 0.0179(16) 0.0254(17) 0.037(2) -0.0034(14) 0.0029(14) -0.0026(14)
C7 0.0182(17) 0.0328(19) 0.043(2) -0.0090(15) 0.0080(15) -0.0016(16)
C8 0.0179(16) 0.0205(16) 0.0315(18) -0.0061(13) 0.0082(13) -0.0007(13)
C10 0.0207(17) 0.035(2) 0.036(2) 0.0013(15) 0.0053(15) 0.0054(16)
C11 0.0191(16) 0.0257(17) 0.0321(19) -0.0043(14) 0.0069(14) 0.0066(14)
C12 0.034(2) 0.0260(18) 0.035(2) -0.0031(16) 0.0078(16) 0.0018(15)
C13 0.034(2) 0.0232(18) 0.054(3) -0.0009(16) 0.0063(18) 0.0057(17)
C14 0.038(2) 0.035(2) 0.041(2) -0.0006(18) 0.0046(18) 0.0145(18)
C15 0.038(2) 0.038(2) 0.031(2) -0.0024(18) 0.0084(17) 0.0077(16)
C16 0.0185(16) 0.0285(18) 0.0319(19) -0.0019(14) 0.0063(14) 0.0030(14)
C17 0.0255(18) 0.0329(19) 0.0271(19) 0.0008(15) 0.0076(14) 0.0013(15)
C18 0.029(2) 0.041(2) 0.048(3) 0.0012(18) 0.0039(18) -0.0098(19)
C19 0.033(2) 0.057(3) 0.062(3) 0.013(2) 0.002(2) -0.011(2)
C20 0.047(3) 0.041(3) 0.072(4) 0.011(2) 0.015(2) -0.014(2)
C21 0.039(2) 0.038(2) 0.068(3) -0.005(2) 0.018(2) -0.007(2)
C22 0.0280(19) 0.0316(19) 0.035(2) -0.0009(16) 0.0122(16) 0.0009(16)
C23 0.031(2) 0.0278(18) 0.039(2) -0.0044(16) 0.0194(16) -0.0019(15)
C24 0.057(3) 0.047(3) 0.035(2) 0.004(2) 0.017(2) 0.0053(19)
C25 0.041(2) 0.0290(19) 0.041(2) -0.0073(17) 0.0118(18) 0.0005(16)
C26 0.059(3) 0.065(3) 0.051(3) -0.012(3) -0.002(2) 0.013(3)
C27 0.067(4) 0.074(4) 0.070(4) -0.018(3) -0.022(3) 0.026(3)
C28 0.038(3) 0.055(3) 0.095(5) -0.011(2) -0.014(3) 0.028(3)
C29 0.032(2) 0.036(2) 0.078(4) -0.0039(19) 0.000(2) 0.009(2)
C30 0.0238(18) 0.0295(18) 0.036(2) -0.0028(15) 0.0039(15) 0.0058(15)
C31 0.027(2) 0.032(2) 0.044(2) -0.0082(16) -0.0004(17) 0.0043(17)
C32 0.044(2) 0.027(2) 0.047(3) -0.0090(18) -0.0008(19) -0.0099(17)
C33 0.035(2) 0.034(2) 0.040(2) -0.0077(17) 0.0080(17) -0.0091(17)
C34 0.0196(17) 0.0268(17) 0.035(2) -0.0029(14) 0.0017(14) -0.0029(14)
C35 0.0212(17) 0.0273(17) 0.035(2) -0.0036(14) 0.0067(14) -0.0043(15)
C36 0.032(2) 0.0288(19) 0.042(2) -0.0083(16) 0.0122(17) -0.0097(16)
C37 0.0139(15) 0.0306(18) 0.0330(19) -0.0018(13) 0.0054(13) -0.0020(14)
C38 0.0229(18) 0.0285(18) 0.036(2) -0.0051(15) 0.0072(15) -0.0036(15)
C39 0.035(2) 0.0278(19) 0.053(3) -0.0046(17) 0.0146(19) -0.0074(18)
C40 0.0236(18) 0.0259(17) 0.034(2) -0.0097(14) 0.0103(15) -0.0052(14)
C41 0.0258(19) 0.0307(19) 0.037(2) -0.0023(15) 0.0034(15) 0.0003(16)
C42 0.036(2) 0.031(2) 0.038(2) -0.0060(17) 0.0064(17) 0.0034(16)
C43 0.030(2) 0.0303(19) 0.045(2) -0.0104(16) 0.0117(17) 0.0018(17)
C44 0.0217(18) 0.0296(19) 0.047(2) -0.0058(15) 0.0039(16) -0.0017(17)
C45 0.0249(18) 0.0272(18) 0.0299(19) -0.0072(15) 0.0052(14) -0.0021(14)
C46 0.0239(18) 0.0318(19) 0.034(2) -0.0122(15) 0.0017(15) 0.0018(15)
C47 0.035(2) 0.037(2) 0.033(2) -0.0075(17) 0.0044(16) -0.0047(16)
C48 0.052(3) 0.046(2) 0.029(2) -0.015(2) 0.0066(19) -0.0000(18)
C49 0.040(2) 0.053(3) 0.040(2) -0.010(2) -0.0023(19) 0.015(2)
C50 0.054(3) 0.044(3) 0.063(3) -0.008(2) 0.016(3) -0.007(2)
C51 0.097(5) 0.054(3) 0.082(5) -0.008(3) 0.034(4) -0.020(3)
C52 0.144(7) 0.038(3) 0.088(5) -0.012(4) 0.038(5) -0.021(3)
C53 0.116(5) 0.034(3) 0.064(4) -0.028(3) 0.024(4) -0.007(2)
C54 0.052(3) 0.031(2) 0.045(3) -0.012(2) -0.001(2) 0.0039(18)
C55 0.042(2) 0.0297(19) 0.038(2) -0.0117(18) -0.0046(18) 0.0083(16)
C56 0.051(3) 0.033(2) 0.051(3) -0.021(2) 0.001(2) 0.0113(19)
C57 0.0194(17) 0.033(2) 0.041(2) -0.0113(15) 0.0002(15) 0.0138(16)
C58 0.044(2) 0.030(2) 0.045(3) -0.0057(18) 0.0023(19) 0.0040(18)
C59 0.044(3) 0.056(3) 0.060(3) -0.008(2) 0.005(2) -0.019(3)
C60 0.042(3) 0.054(3) 0.041(3) -0.013(2) 0.006(2) -0.001(2)
C61 0.0167(15) 0.0271(17) 0.0253(17) -0.0052(13) 0.0036(13) 0.0000(13)
C62 0.0236(18) 0.038(2) 0.032(2) -0.0102(16) 0.0026(15) 0.0059(16)
C63 0.030(2) 0.048(3) 0.049(3) -0.0043(19) 0.0008(18) 0.013(2)
C64 0.072(4) 0.052(3) 0.072(4) -0.001(3) 0.006(3) 0.004(3)
C65 0.080(5) 0.093(6) 0.143(8) -0.014(4) 0.009(5) -0.070(6)
C66 0.050(3) 0.097(5) 0.084(5) -0.023(3) 0.013(3) -0.009(4)
C67 0.085(5) 0.090(5) 0.090(5) -0.026(4) 0.032(4) 0.001(4)
C68 0.063(6) 0.041(4) 0.084(7) -0.000(4) -0.004(4) -0.006(4)
C69 0.065(6) 0.043(4) 0.086(7) -0.001(4) -0.002(4) -0.007(4)
C70 0.065(6) 0.053(5) 0.093(7) -0.009(3) -0.006(4) -0.007(3)
C71 0.057(5) 0.048(4) 0.097(6) -0.014(3) -0.008(3) -0.008(3)

loop_
_atom_type_symbol
_atom_type_scat_dispersion_real
_atom_type_scat_dispersion_imag
_atom_type_scat_Cromer_Mann_a1
_atom_type_scat_Cromer_Mann_a2
_atom_type_scat_Cromer_Mann_a3
_atom_type_scat_Cromer_Mann_a4
_atom_type_scat_Cromer_Mann_b1
_atom_type_scat_Cromer_Mann_b2
_atom_type_scat_Cromer_Mann_b3
_atom_type_scat_Cromer_Mann_b4
_atom_type_scat_Cromer_Mann_c
_atom_type_scat_source
_atom_type_scat_dispersion_source
C 0.00347 0.00161 2.31000 1.02000 1.58860 0.86500 20.84390 10.20750 0.56870 51.65120 0.215599998832 'International Tables Volume C Table 6.1.1.4 (pp. 500-502)' 'Henke, Gullikson and Davis, At. Data and Nucl. Data Tables, 1993, 54, 2'
F 0.01794 0.01033 3.53920 2.64120 1.51700 1.02430 10.28250 4.29440 0.26150 26.14760 0.277599990368 'International Tables Volume C Table 6.1.1.4 (pp. 500-502)' 'Henke, Gullikson and Davis, At. Data and Nucl. Data Tables, 1993, 54, 2'
H 0.00000 0.00000 0.49300 0.32291 0.14019 0.04081 10.51090 26.12570 3.14236 57.79970 0.0030380000826 'International Tables Volume C Table 6.1.1.4 (pp. 500-502)' 'Henke, Gullikson and Davis, At. Data and Nucl. Data Tables, 1993, 54, 2'
O 0.01158 0.00611 3.04850 2.28680 1.54630 0.86700 13.27710 5.70110 0.32390 32.90890 0.250800013542 'International Tables Volume C Table 6.1.1.4 (pp. 500-502)' 'Henke, Gullikson and Davis, At. Data and Nucl. Data Tables, 1993, 54, 2'
N 0.00653 0.00323 12.21260 3.13220 2.01250 1.16630 0.00570 9.89330 28.99750 0.58260 -11.5290002823 'International Tables Volume C Table 6.1.1.4 (pp. 500-502)' 'Henke, Gullikson and Davis, At. Data and Nucl. Data Tables, 1993, 54, 2'
S 0.12424 0.12443 6.90530 5.20340 1.43790 1.58630 1.46790 22.21510 0.25360 56.17200 0.866900026798 'International Tables Volume C Table 6.1.1.4 (pp. 500-502)' 'Henke, Gullikson and Davis, At. Data and Nucl. Data Tables, 1993, 54, 2'
Cu 0.34125 1.28947 13.33800 7.16760 5.61580 1.67350 3.58280 0.24700 11.39660 64.81260 1.19099998474 'International Tables Volume C Table 6.1.1.4 (pp. 500-502)' 'Henke, Gullikson and Davis, At. Data and Nucl. Data Tables, 1993, 54, 2'

loop_
_geom_angle_atom_site_label_1
_geom_angle_atom_site_label_2
_geom_angle_atom_site_label_3
_geom_angle
_geom_angle_site_symmetry_1
_geom_angle_site_symmetry_3
N7 Cu1 N6 78.57(14) . .
N8 Cu1 N6 96.15(12) . .
N8 Cu1 N7 98.14(12) . .
N9 Cu1 N6 174.72(13) . .
N9 Cu1 N7 105.85(13) . .
N9 Cu1 N8 80.49(12) . .
N11 Cu1 N6 95.75(13) . .
N11 Cu1 N7 97.81(13) . .
N11 Cu1 N8 161.70(14) . .
N11 Cu1 N9 86.57(13) . .
N2 Cu2 N1 80.79(13) . .
N4 Cu2 N1 163.25(13) . .
N4 Cu2 N2 86.71(12) . .
N12 Cu2 N1 98.94(13) . .
N12 Cu2 N2 176.55(13) . .
N12 Cu2 N4 92.87(12) . .
N13 Cu2 N1 90.00(13) . .
N13 Cu2 N2 104.74(13) . .
N13 Cu2 N4 104.00(13) . .
N13 Cu2 N12 78.69(13) . .
C8 S1 C7 89.32(17) . .
C24 S2 C23 89.6(2) . .
C37 S3 C36 89.25(18) . .
C57 S4 C56 89.6(2) . .
O2 S5 O1 116.2(2) . .
O3 S5 O1 114.73(18) . .
O3 S5 O2 113.84(18) . .
C60 S5 O1 102.6(2) . .
C60 S5 O2 104.5(2) . .
C60 S5 O3 102.6(2) . .
O5 S6 O4 114.88(18) . .
O6 S6 O4 114.4(2) . .
O6 S6 O5 114.25(18) . .
C59 S6 O4 103.7(2) . .
C59 S6 O5 103.5(2) . .
C59 S6 O6 104.1(2) . .
O8 S7 O7 116.2(4) . .
O9 S7 O7 113.3(3) . .
O9 S7 O8 117.4(4) . .
C64 S7 O7 102.2(3) . .
C64 S7 O8 103.9(3) . .
C64 S7 O9 100.5(3) . .
O11 S8 O10 113.6(3) . .
C65 S8 O10 102.1(3) . .
C65 S8 O11 104.0(4) . .
C1 N1 Cu2 126.5(3) . .
C5 N1 Cu2 113.9(3) . .
C5 N1 C1 119.4(4) . .
C6 N2 Cu2 116.7(2) . .
C8 N2 Cu2 130.9(2) . .
C8 N2 C6 112.1(3) . .
C11 N3 C8 116.7(3) . .
C61 N3 C8 122.9(3) . .
C61 N3 C11 120.3(3) . .
C61 N4 Cu2 132.4(2) . .
C23 N5 C22 120.0(3) . .
C23 N6 Cu1 132.7(3) . .
C25 N6 Cu1 115.6(3) . .
C25 N6 C23 111.5(3) . .
C29 N7 Cu1 129.9(3) . .
C58 N7 Cu1 110.6(3) . .
C58 N7 C29 119.0(4) . .
C30 N8 Cu1 127.0(3) . .
C34 N8 Cu1 114.4(2) . .
C34 N8 C30 118.6(3) . .
C35 N9 Cu1 117.8(2) . .
C37 N9 Cu1 130.2(3) . .
C37 N9 C35 111.9(3) . .
C38 N10 C37 123.0(3) . .
C40 N10 C37 114.5(3) . .
C40 N10 C38 121.7(3) . .
C38 N11 Cu1 132.1(3) . .
C55 N12 Cu2 115.8(3) . .
C57 N12 Cu2 132.0(3) . .
C57 N12 C55 111.6(3) . .
C50 N13 Cu2 130.0(3) . .
C54 N13 Cu2 111.5(3) . .
C54 N13 C50 118.1(4) . .
C62 N14 C57 120.7(3) 7 .
C2 C1 N1 122.1(5) . .
C3 C2 C1 118.1(5) . .
C4 C3 C2 121.0(4) . .
C5 C4 C3 117.8(4) . .
C4 C5 N1 121.5(4) . .
C6 C5 N1 114.3(3) . .
C6 C5 C4 124.2(4) . .
C5 C6 N2 113.7(3) . .
C7 C6 N2 113.7(3) . .
C7 C6 C5 132.5(3) . .
C6 C7 S1 110.9(3) . .
N2 C8 S1 114.0(3) . .
N3 C8 S1 121.5(3) . .
N3 C8 N2 124.4(3) . .
C12 C11 N3 118.4(3) . .
C16 C11 N3 119.8(3) . .
C16 C11 C12 121.8(3) . .
C13 C12 C11 119.2(4) . .
C14 C13 C12 119.9(4) . .
C15 C14 C13 121.1(4) . .
C16 C15 C14 120.8(4) . .
C15 C16 C11 117.2(3) . .
C17 C16 C11 122.3(3) . .
C17 C16 C15 120.3(3) . .
C18 C17 C16 119.1(3) . .
C22 C17 C16 123.0(3) . .
C22 C17 C18 117.8(4) . .
C19 C18 C17 121.2(4) . .
C20 C19 C18 120.1(4) . .
C21 C20 C19 119.6(4) . .
C22 C21 C20 120.5(4) . .
C17 C22 N5 120.7(3) . .
C21 C22 N5 118.6(4) . .
C21 C22 C17 120.7(4) . .
N5 C23 S2 122.1(3) . .
N6 C23 S2 113.9(3) . .
N6 C23 N5 124.0(3) . .
C25 C24 S2 111.3(4) . .
C24 C25 N6 113.8(4) . .
C58 C25 N6 118.0(4) . .
C58 C25 C24 128.2(4) . .
C58 C26 C27 118.1(6) . .
C28 C27 C26 120.0(5) . .
C29 C28 C27 119.2(5) . .
C28 C29 N7 122.2(5) . .
C31 C30 N8 122.0(4) . .
C32 C31 C30 119.2(4) . .
C33 C32 C31 120.3(4) . .
C34 C33 C32 117.6(4) . .
C33 C34 N8 122.3(3) . .
C35 C34 N8 114.1(3) . .
C35 C34 C33 123.6(3) . .
C34 C35 N9 113.3(3) . .
C36 C35 N9 114.8(3) . .
C36 C35 C34 131.9(3) . .
C35 C36 S3 110.5(3) . .
N9 C37 S3 113.5(3) . .
N10 C37 S3 121.7(3) . .
N10 C37 N9 124.8(3) . .
N11 C38 N10 121.6(3) . .
C39 C38 N10 116.2(3) . .
C39 C38 N11 122.2(3) . .
C41 C40 N10 119.2(3) . .
C45 C40 N10 118.6(3) . .
C45 C40 C41 122.0(3) . .
C42 C41 C40 119.2(4) . .
C43 C42 C41 119.8(4) . .
C44 C43 C42 120.2(4) . .
C45 C44 C43 122.4(4) . .
C44 C45 C40 116.4(3) . .
C46 C45 C40 123.0(3) . .
C46 C45 C44 120.6(3) . .
C47 C46 C45 120.6(4) . .
C62 C46 C45 121.7(4) . .
C62 C46 C47 117.6(4) . .
C48 C47 C46 121.8(4) . .
C49 C48 C47 119.9(4) . .
C63 C49 C48 119.6(4) . .
C51 C50 N13 123.4(5) . .
C52 C51 C50 118.1(6) . .
C53 C52 C51 119.7(5) . .
C54 C53 C52 119.3(5) . .
C53 C54 N13 121.4(5) . .
C55 C54 N13 115.1(4) . .
C55 C54 C53 123.6(4) . .
C54 C55 N12 118.3(4) . .
C56 C55 N12 114.2(4) . .
C56 C55 C54 127.5(4) . .
C55 C56 S4 111.1(3) . .
N12 C57 S4 113.5(3) . .
N14 C57 S4 122.1(3) . .
N14 C57 N12 124.4(3) . .
C25 C58 N7 115.9(4) . .
C26 C58 N7 121.5(5) . .
C26 C58 C25 122.6(5) . .
F4 C59 S6 111.8(4) . .
F5 C59 S6 111.0(4) . .
F5 C59 F4 108.9(5) . .
F6 C59 S6 110.3(4) . .
F6 C59 F4 107.9(4) . .
F6 C59 F5 106.8(4) . .
F1 C60 S5 111.8(3) . .
F2 C60 S5 110.0(3) . .
F2 C60 F1 108.1(4) . .
F3 C60 S5 111.6(4) . .
F3 C60 F1 107.5(4) . .
F3 C60 F2 107.7(4) . .
N4 C61 N3 121.8(3) . .
C10 C61 N3 115.8(3) . .
C10 C61 N4 122.4(3) . .
C46 C62 N14 121.1(3) . 7
C63 C62 N14 118.8(4) . 7
C63 C62 C46 120.1(4) . .
C62 C63 C49 121.0(4) . .
F7 C64 S7 111.0(5) . .
F8 C64 S7 113.4(5) . .
F8 C64 F7 103.7(6) . .
F9 C64 S7 112.2(5) . .
F9 C64 F7 106.8(6) . .
F9 C64 F8 109.2(6) . .
F10 C65 S8 113.4(6) . .
F11 C65 S8 110.4(7) . .
F11 C65 F10 107.8(8) . .
F12 C65 S8 109.2(8) . .
F12 C65 F10 108.9(9) . .
F12 C65 F11 107.1(6) . .
C67 C66 N15 178.6(8) . .
C69 C68 N16 176.9(12) . .

loop_
_geom_bond_atom_site_label_1
_geom_bond_atom_site_label_2
_geom_bond_distance
_geom_bond_site_symmetry_2
Cu1 N6 1.992(3) .
Cu1 N7 2.249(4) .
Cu1 N8 2.052(3) .
Cu1 N9 1.926(3) .
Cu1 N11 1.971(3) .
Cu2 N1 2.048(3) .
Cu2 N2 1.929(3) .
Cu2 N4 1.961(3) .
Cu2 N12 2.005(3) .
Cu2 N13 2.245(4) .
S1 C7 1.714(4) .
S1 C8 1.730(3) .
S2 C23 1.730(4) .
S2 C24 1.715(5) .
S3 C36 1.727(4) .
S3 C37 1.729(4) .
S4 C56 1.719(5) .
S4 C57 1.740(4) .
S5 O1 1.438(3) .
S5 O2 1.430(3) .
S5 O3 1.448(3) .
S5 C60 1.824(5) .
S6 O4 1.442(3) .
S6 O5 1.440(3) .
S6 O6 1.446(3) .
S6 C59 1.818(5) .
S7 O7 1.468(5) .
S7 O8 1.377(5) .
S7 O9 1.422(5) .
S7 C64 1.816(6) .
S8 O10 1.428(4) .
S8 O11 1.431(5) .
S8 O13 1.426(6) .
S8 C65 1.778(11) .
F1 C60 1.330(6) .
F2 C60 1.340(5) .
F3 C60 1.315(5) .
F4 C59 1.314(7) .
F5 C59 1.330(6) .
F6 C59 1.341(6) .
F7 C64 1.319(7) .
F8 C64 1.289(7) .
F9 C64 1.305(8) .
F10 C65 1.314(11) .
F11 C65 1.345(8) .
F12 C65 1.341(9) .
N1 C1 1.341(5) .
N1 C5 1.346(5) .
N2 C6 1.390(4) .
N2 C8 1.291(5) .
N3 C8 1.387(4) .
N3 C11 1.451(4) .
N3 C61 1.397(4) .
N4 C61 1.281(4) .
N5 C22 1.437(5) .
N5 C23 1.343(5) .
N6 C23 1.316(5) .
N6 C25 1.398(6) .
N7 C29 1.345(6) .
N7 C58 1.333(6) .
N8 C30 1.341(5) .
N8 C34 1.348(5) .
N9 C35 1.380(5) .
N9 C37 1.304(5) .
N10 C37 1.369(5) .
N10 C38 1.397(5) .
N10 C40 1.455(4) .
N11 C38 1.280(5) .
N12 C55 1.397(5) .
N12 C57 1.318(5) .
N13 C50 1.335(6) .
N13 C54 1.349(5) .
N14 C57 1.343(5) .
N14 C62 1.428(5) 7
N15 C66 1.136(9) .
N16 C68 1.313(14) .
C1 C2 1.384(7) .
C2 C3 1.370(8) .
C3 C4 1.378(7) .
C4 C5 1.396(6) .
C5 C6 1.462(5) .
C6 C7 1.355(5) .
C10 C61 1.489(5) .
C11 C12 1.392(5) .
C11 C16 1.399(5) .
C12 C13 1.390(6) .
C13 C14 1.370(6) .
C14 C15 1.382(6) .
C15 C16 1.404(5) .
C16 C17 1.490(5) .
C17 C18 1.391(6) .
C17 C22 1.393(5) .
C18 C19 1.386(6) .
C19 C20 1.381(7) .
C20 C21 1.371(7) .
C21 C22 1.394(6) .
C24 C25 1.356(6) .
C25 C58 1.453(6) .
C26 C27 1.383(8) .
C26 C58 1.401(7) .
C27 C28 1.354(9) .
C28 C29 1.371(8) .
C30 C31 1.375(6) .
C31 C32 1.357(6) .
C32 C33 1.387(6) .
C33 C34 1.384(5) .
C34 C35 1.476(5) .
C35 C36 1.337(5) .
C38 C39 1.503(5) .
C40 C41 1.387(6) .
C40 C45 1.407(5) .
C41 C42 1.395(5) .
C42 C43 1.380(6) .
C43 C44 1.373(6) .
C44 C45 1.395(5) .
C45 C46 1.476(5) .
C46 C47 1.397(6) .
C46 C62 1.407(6) .
C47 C48 1.387(6) .
C48 C49 1.375(7) .
C49 C63 1.384(7) .
C50 C51 1.373(8) .
C51 C52 1.376(9) .
C52 C53 1.365(9) .
C53 C54 1.387(7) .
C54 C55 1.459(7) .
C55 C56 1.356(6) .
C62 C63 1.390(6) .
C66 C67 1.455(10) .
C68 C69 1.380(18) .
C70 C71 1.644(19) .

loop_
_smtbx_masks_void_nr
_smtbx_masks_void_average_x
_smtbx_masks_void_average_y
_smtbx_masks_void_average_z
_smtbx_masks_void_volume
_smtbx_masks_void_count_electrons
1 0.000 0.240 0.750 29.5 4.2
2 0.000 0.760 0.250 29.5 4.2
3 0.250 0.250 0.500 98.4 29.1
4 0.250 0.750 1.000 98.4 29.1
5 0.500 0.260 0.250 29.5 4.2
6 0.500 0.740 0.750 29.5 4.2
7 0.750 0.250 1.000 98.4 29.1
8 0.750 0.750 0.500 98.4 29.1

loop_
_restr_u_iso_atom_site_label
_restr_u_iso_weight_param
O12 0.0200
C70 0.0200
C71 0.0100

loop_
_restr_u_rigid_atom_site_label_1
_restr_u_rigid_atom_site_label_2
_restr_u_rigid_target_weight_param
_restr_u_rigid_u_parallel
_restr_u_rigid_diff
C68 C69 0.0030 0.0760 -0.0000
C70 C71 0.0030 0.0750 0.0017

loop_
_restr_u_similar_atom_site_label_1
_restr_u_similar_atom_site_label_2
_restr_u_similar_weight_param
C68 C69 0.0030
C70 C71 0.0060
